data_2310720
loop_
_publ_author_name
'Abrahams, S. C.'

_publ_section_title
;
 The crystal structure of barium tetrasulfide monohydrate
;
_journal_issue 5
_journal_name_full 'Acta Crystallographica (1,1948-23,1967)'
_journal_page_first 423
_journal_page_last 429
_journal_paper_doi 10.1107/S0365110X54001272
_journal_volume 7
_journal_year 1954
_chemical_formula_sum 'Ba H2 O S4'
_chemical_name_systematic 'Ba S4 (H2 O)'
_space_group_IT_number 18
_symmetry_space_group_name_Hall 'P 2 2ab'
_symmetry_space_group_name_H-M 'P 21 21 2'
_cell_angle_alpha 90
_cell_angle_beta 90
_cell_angle_gamma 90
_cell_formula_units_Z 4
_cell_length_a 9.67
_cell_length_b 7.99
_cell_length_c 7.81
_cell_volume 603.426
_citation_journal_id_ASTM ACCRA9
_cod_data_source_file Abrahams_ACCRA9_1954_211.cif
_cod_data_source_block H2Ba1O1S4
_cod_original_cell_volume 603.4263
_cod_original_formula_sum 'H2 Ba1 O1 S4'
_cod_database_code 2310720

loop_
_symmetry_equiv_pos_as_xyz
x,y,z
-x,-y,z
x+1/2,-y+1/2,-z
-x+1/2,y+1/2,-z

loop_
_atom_site_label
_atom_site_type_symbol
_atom_site_fract_x
_atom_site_fract_y
_atom_site_fract_z
_atom_site_occupancy
_atom_site_U_iso_or_equiv
_atom_site_attached_hydrogens
S1 S 0.104 0.471 0.633 1 0.0 0
S4 S 0.467 0.378 0.141 1 0.0 0
S2 S-1 0.182 -0.399 0.432 1 0.0 0
O2 O-2 0 0.5 0.054 1 0.0 2
Ba1 Ba+2 0.1195 0.2501 0.2477 1 0.0 0
O1 O-2 0 0 0.448 1 0.0 2
S3 S-1 0.33 0.362 0.946 1 0.0 0
